data_4110958
loop_
_publ_author_name
'Vladimir V. Grushin'
'William J. Marshall'

_publ_section_title
;
 Facile Ar-CF3 Bond Formation at Pd. Strikingly Different Outcomes of
 Reductive Elimination from [(Ph3P)2Pd(CF3)Ph] and [(Xantphos)Pd(CF3)Ph]
;
_journal_name_full 'Journal of the American Chemical Society'
_journal_page_first 12644
_journal_page_last 12645
_journal_paper_doi 10.1021/ja064935c
_journal_volume 128
_journal_year 2006
_chemical_formula_sum 'C47 H38 Cl F3 O P2 Pd'
_chemical_formula_weight 879.56
_chemical_name_systematic
;
 ?
;
_space_group_IT_number 15
_symmetry_cell_setting monoclinic
_symmetry_space_group_name_Hall '-C 2yc'
_symmetry_space_group_name_H-M 'C 1 2/c 1'
_atom_sites_solution_hydrogens geom
_atom_sites_solution_primary direct
_atom_sites_solution_secondary difmap
_audit_creation_method SHELXL-97
_cell_angle_alpha 90.00
_cell_angle_beta 95.1420(10)
_cell_angle_gamma 90.00
_cell_formula_units_Z 8
_cell_length_a 35.993(3)
_cell_length_b 9.4686(8)
_cell_length_c 23.5159(19)
_cell_measurement_temperature 293(2)
_cell_volume 7982.0(11)
_computing_cell_refinement 'Bruker XSCANS'
_computing_data_collection 'Bruker XSCANS'
_computing_data_reduction 'Bruker SHELXTL'
_computing_molecular_graphics 'Bruker SHELXTL'
_computing_publication_material 'Bruker SHELXTL'
_computing_structure_refinement 'SHELXL-97 (Sheldrick, 1997)'
_computing_structure_solution 'SHELXS-97 (Sheldrick, 1990)'
_diffrn_ambient_temperature 293(2)
_diffrn_measured_fraction_theta_full 0.996
_diffrn_measured_fraction_theta_max 0.996
_diffrn_measurement_device_type 'Bruker P4'
_diffrn_measurement_method '\w scans'
_diffrn_radiation_monochromator graphite
_diffrn_radiation_source 'fine-focus sealed tube'
_diffrn_radiation_type MoK\a
_diffrn_radiation_wavelength 0.71073
_diffrn_reflns_av_R_equivalents 0.0730
_diffrn_reflns_av_sigmaI/netI 0.0492
_diffrn_reflns_limit_h_max 48
_diffrn_reflns_limit_h_min -48
_diffrn_reflns_limit_k_max 12
_diffrn_reflns_limit_k_min -12
_diffrn_reflns_limit_l_max 31
_diffrn_reflns_limit_l_min -31
_diffrn_reflns_number 74715
_diffrn_reflns_theta_full 28.42
_diffrn_reflns_theta_max 28.42
_diffrn_reflns_theta_min 1.74
_exptl_absorpt_coefficient_mu 0.662
_exptl_absorpt_correction_type none
_exptl_crystal_colour colourless
_exptl_crystal_density_diffrn 1.464
_exptl_crystal_description wedge
_exptl_crystal_F_000 3584
_exptl_crystal_size_max 0.480
_exptl_crystal_size_mid 0.260
_exptl_crystal_size_min 0.200
_refine_diff_density_max 1.030
_refine_diff_density_min -0.751
_refine_diff_density_rms 0.082
_refine_ls_extinction_method none
_refine_ls_goodness_of_fit_ref 1.018
_refine_ls_hydrogen_treatment riding
_refine_ls_matrix_type full
_refine_ls_number_parameters 506
_refine_ls_number_reflns 10011
_refine_ls_number_restraints 0
_refine_ls_restrained_S_all 1.018
_refine_ls_R_factor_all 0.0589
_refine_ls_R_factor_gt 0.0382
_refine_ls_shift/su_max 0.010
_refine_ls_shift/su_mean 0.000
_refine_ls_structure_factor_coef Fsqd
_refine_ls_weighting_details 'calc w=1/[\s^2^(Fo^2^)+(0.0296P)^2^+19.1027P] where P=(Fo^2^+2Fc^2^)/3'
_refine_ls_weighting_scheme calc
_refine_ls_wR_factor_gt 0.0840
_refine_ls_wR_factor_ref 0.0949
_reflns_number_gt 7561
_reflns_number_total 10011
_reflns_threshold_expression >2sigma(I)
_cod_data_source_file ja064935csi20060711_084626.cif
_cod_data_source_block 06088
_cod_database_code 4110958

loop_
_symmetry_equiv_pos_as_xyz
'x, y, z'
'-x, y, -z+1/2'
'x+1/2, y+1/2, z'
'-x+1/2, y+1/2, -z+1/2'
'-x, -y, -z'
'x, -y, z-1/2'
'-x+1/2, -y+1/2, -z'
'x+1/2, -y+1/2, z-1/2'

loop_
_atom_site_label
_atom_site_type_symbol
_atom_site_fract_x
_atom_site_fract_y
_atom_site_fract_z
_atom_site_U_iso_or_equiv
_atom_site_adp_type
_atom_site_occupancy
_atom_site_symmetry_multiplicity
_atom_site_calc_flag
_atom_site_refinement_flags
Pd1 Pd 0.130897(5) 0.74495(2) 0.142089(7) 0.02080(6) Uani 1 1 d .
P1 P 0.078516(17) 0.84383(7) 0.07981(3) 0.02200(14) Uani 1 1 d .
P2 P 0.178038(17) 0.71226(7) 0.07591(3) 0.01896(13) Uani 1 1 d .
F1 F 0.13810(6) 0.8773(3) 0.25316(9) 0.0847(9) Uani 1 1 d .
F2 F 0.09123(7) 0.7361(2) 0.24524(9) 0.0700(7) Uani 1 1 d .
F3 F 0.08785(5) 0.94051(18) 0.20685(7) 0.0379(4) Uani 1 1 d .
O1 O 0.11890(4) 0.74816(18) -0.01321(7) 0.0219(4) Uani 1 1 d .
C1 C 0.11116(8) 0.8259(4) 0.21488(12) 0.0367(7) Uani 1 1 d .
C2 C 0.16494(7) 0.6350(3) 0.20004(10) 0.0265(6) Uani 1 1 d .
C3 C 0.19770(8) 0.6851(3) 0.22939(11) 0.0327(6) Uani 1 1 d .
H3A H 0.2043 0.7794 0.2258 0.039 Uiso 1 1 calc R
C4 C 0.22064(9) 0.5959(4) 0.26403(12) 0.0420(8) Uani 1 1 d .
H4A H 0.2425 0.6307 0.2829 0.050 Uiso 1 1 calc R
C5 C 0.21110(9) 0.4568(4) 0.27042(13) 0.0457(9) Uani 1 1 d .
H5A H 0.2268 0.3969 0.2929 0.055 Uiso 1 1 calc R
C6 C 0.17828(9) 0.4065(4) 0.24350(13) 0.0442(8) Uani 1 1 d .
H6A H 0.1714 0.3129 0.2486 0.053 Uiso 1 1 calc R
C7 C 0.15511(8) 0.4953(3) 0.20837(12) 0.0339(6) Uani 1 1 d .
H7A H 0.1329 0.4603 0.1905 0.041 Uiso 1 1 calc R
C8 C 0.08170(7) 0.7115(3) -0.02547(10) 0.0228(5) Uani 1 1 d .
C9 C 0.05829(7) 0.7501(3) 0.01581(10) 0.0236(5) Uani 1 1 d .
C10 C 0.02054(7) 0.7156(3) 0.00443(12) 0.0307(6) Uani 1 1 d .
H10A H 0.0036 0.7405 0.0304 0.037 Uiso 1 1 calc R
C11 C 0.00812(7) 0.6447(3) -0.04517(12) 0.0354(7) Uani 1 1 d .
H11A H -0.0170 0.6218 -0.0519 0.042 Uiso 1 1 calc R
C12 C 0.03259(7) 0.6073(3) -0.08492(12) 0.0323(6) Uani 1 1 d .
H12A H 0.0238 0.5588 -0.1178 0.039 Uiso 1 1 calc R
C13 C 0.07037(7) 0.6421(3) -0.07589(11) 0.0260(5) Uani 1 1 d .
C14 C 0.09946(7) 0.6161(3) -0.11855(10) 0.0270(6) Uani 1 1 d .
C15 C 0.13587(7) 0.5809(3) -0.08336(10) 0.0231(5) Uani 1 1 d .
C16 C 0.16295(7) 0.4871(3) -0.09968(11) 0.0267(6) Uani 1 1 d .
H16A H 0.1588 0.4375 -0.1338 0.032 Uiso 1 1 calc R
C17 C 0.19584(7) 0.4674(3) -0.06545(11) 0.0270(6) Uani 1 1 d .
H17A H 0.2139 0.4068 -0.0775 0.032 Uiso 1 1 calc R
C18 C 0.20237(7) 0.5366(3) -0.01348(10) 0.0227(5) Uani 1 1 d .
H18A H 0.2247 0.5223 0.0089 0.027 Uiso 1 1 calc R
C19 C 0.17538(7) 0.6282(3) 0.00537(10) 0.0203(5) Uani 1 1 d .
C20 C 0.14355(6) 0.6498(3) -0.03149(10) 0.0211(5) Uani 1 1 d .
C21 C 0.08774(8) 0.4984(4) -0.16086(12) 0.0394(7) Uani 1 1 d .
H21A H 0.0847 0.4119 -0.1404 0.059 Uiso 1 1 calc R
H21B H 0.1066 0.4861 -0.1869 0.059 Uiso 1 1 calc R
H21C H 0.0646 0.5232 -0.1819 0.059 Uiso 1 1 calc R
C22 C 0.10458(8) 0.7545(3) -0.15151(12) 0.0336(6) Uani 1 1 d .
H22A H 0.1227 0.7404 -0.1785 0.050 Uiso 1 1 calc R
H22B H 0.1130 0.8276 -0.1252 0.050 Uiso 1 1 calc R
H22C H 0.0812 0.7816 -0.1714 0.050 Uiso 1 1 calc R
C23 C 0.03567(7) 0.8651(3) 0.11564(10) 0.0277(6) Uani 1 1 d .
C24 C 0.02436(8) 0.7537(3) 0.14843(12) 0.0368(7) Uani 1 1 d .
H24A H 0.0388 0.6722 0.1529 0.044 Uiso 1 1 calc R
C25 C -0.00893(9) 0.7650(4) 0.17464(13) 0.0483(9) Uani 1 1 d .
H25A H -0.0166 0.6907 0.1966 0.058 Uiso 1 1 calc R
C26 C -0.03027(9) 0.8847(5) 0.16823(14) 0.0541(10) Uani 1 1 d .
H26A H -0.0522 0.8920 0.1862 0.065 Uiso 1 1 calc R
C27 C -0.01929(9) 0.9932(4) 0.13540(15) 0.0536(10) Uani 1 1 d .
H27A H -0.0340 1.0738 0.1307 0.064 Uiso 1 1 calc R
C28 C 0.01371(8) 0.9847(4) 0.10891(13) 0.0384(7) Uani 1 1 d .
H28A H 0.0210 1.0593 0.0867 0.046 Uiso 1 1 calc R
C29 C 0.08686(7) 1.0213(3) 0.05294(11) 0.0253(5) Uani 1 1 d .
C30 C 0.10403(8) 1.1198(3) 0.08994(13) 0.0375(7) Uani 1 1 d .
H30A H 0.1117 1.0939 0.1273 0.045 Uiso 1 1 calc R
C31 C 0.10997(10) 1.2565(3) 0.07187(16) 0.0476(8) Uani 1 1 d .
H31A H 0.1216 1.3215 0.0972 0.057 Uiso 1 1 calc R
C32 C 0.09885(9) 1.2970(4) 0.01685(16) 0.0480(8) Uani 1 1 d .
H32A H 0.1027 1.3890 0.0049 0.058 Uiso 1 1 calc R
C33 C 0.08198(10) 1.1998(4) -0.02008(15) 0.0504(9) Uani 1 1 d .
H33A H 0.0746 1.2259 -0.0575 0.060 Uiso 1 1 calc R
C34 C 0.07585(9) 1.0632(3) -0.00238(13) 0.0395(7) Uani 1 1 d .
H34A H 0.0642 0.9988 -0.0280 0.047 Uiso 1 1 calc R
C35 C 0.22295(7) 0.6422(3) 0.10597(10) 0.0205(5) Uani 1 1 d .
C36 C 0.25553(7) 0.7220(3) 0.10978(10) 0.0240(5) Uani 1 1 d .
H36A H 0.2549 0.8151 0.0971 0.029 Uiso 1 1 calc R
C37 C 0.28895(7) 0.6635(3) 0.13236(11) 0.0308(6) Uani 1 1 d .
H37A H 0.3105 0.7182 0.1351 0.037 Uiso 1 1 calc R
C38 C 0.29068(8) 0.5254(3) 0.15073(11) 0.0316(6) Uani 1 1 d .
H38A H 0.3132 0.4871 0.1661 0.038 Uiso 1 1 calc R
C39 C 0.25859(8) 0.4441(3) 0.14615(11) 0.0305(6) Uani 1 1 d .
H39A H 0.2596 0.3502 0.1579 0.037 Uiso 1 1 calc R
C40 C 0.22496(7) 0.5015(3) 0.12427(10) 0.0242(5) Uani 1 1 d .
H40A H 0.2035 0.4462 0.1217 0.029 Uiso 1 1 calc R
C41 C 0.18853(6) 0.8966(3) 0.06242(10) 0.0199(5) Uani 1 1 d .
C42 C 0.19372(7) 0.9877(3) 0.10949(11) 0.0265(5) Uani 1 1 d .
H42A H 0.1918 0.9528 0.1461 0.032 Uiso 1 1 calc R
C43 C 0.20160(8) 1.1286(3) 0.10191(12) 0.0321(6) Uani 1 1 d .
H43A H 0.2052 1.1882 0.1334 0.038 Uiso 1 1 calc R
C44 C 0.20415(8) 1.1817(3) 0.04745(13) 0.0351(7) Uani 1 1 d .
H44A H 0.2096 1.2766 0.0424 0.042 Uiso 1 1 calc R
C45 C 0.19860(8) 1.0940(3) 0.00091(12) 0.0338(6) Uani 1 1 d .
H45A H 0.1999 1.1303 -0.0356 0.041 Uiso 1 1 calc R
C46 C 0.19099(7) 0.9515(3) 0.00803(11) 0.0276(6) Uani 1 1 d .
H46A H 0.1875 0.8927 -0.0237 0.033 Uiso 1 1 calc R
Cl1 Cl 0.0000 0.7130(6) -0.2500 0.1781(16) Uani 1 2 d S
Cl2 Cl 0.05467(9) 0.6314(5) -0.30701(13) 0.1155(11) Uani 0.50 1 d P
C51 C 0.0320(4) 0.759(2) -0.2879(7) 0.232(9) Uani 0.782(18) 1 d P
C51' C 0.0142(6) 0.637(3) -0.2727(9) 0.064(8) Uiso 0.218(18) 1 d P

loop_
_atom_site_aniso_label
_atom_site_aniso_U_11
_atom_site_aniso_U_22
_atom_site_aniso_U_33
_atom_site_aniso_U_23
_atom_site_aniso_U_13
_atom_site_aniso_U_12
Pd1 0.02316(10) 0.02163(11) 0.01757(9) 0.00091(7) 0.00162(7) 0.00025(8)
P1 0.0228(3) 0.0241(4) 0.0192(3) 0.0022(3) 0.0024(2) 0.0005(3)
P2 0.0221(3) 0.0164(3) 0.0183(3) 0.0003(2) 0.0014(2) -0.0017(2)
F1 0.0574(13) 0.131(2) 0.0597(13) -0.0648(15) -0.0276(11) 0.0430(14)
F2 0.1002(17) 0.0676(15) 0.0498(12) 0.0279(10) 0.0490(12) 0.0359(13)
F3 0.0434(9) 0.0405(10) 0.0299(8) -0.0068(7) 0.0035(7) 0.0121(8)
O1 0.0207(8) 0.0221(9) 0.0226(8) -0.0041(7) 0.0003(6) -0.0009(7)
C1 0.0388(15) 0.047(2) 0.0247(13) -0.0029(13) 0.0019(12) 0.0111(14)
C2 0.0329(13) 0.0286(15) 0.0186(11) 0.0041(10) 0.0047(10) 0.0064(12)
C3 0.0346(14) 0.0379(17) 0.0247(13) -0.0018(12) -0.0026(11) 0.0054(13)
C4 0.0425(17) 0.059(2) 0.0237(14) 0.0000(14) -0.0033(12) 0.0169(16)
C5 0.0514(19) 0.058(2) 0.0279(15) 0.0167(15) 0.0057(14) 0.0244(17)
C6 0.058(2) 0.0385(19) 0.0386(17) 0.0180(14) 0.0200(15) 0.0115(16)
C7 0.0369(15) 0.0342(17) 0.0317(14) 0.0046(12) 0.0088(12) -0.0004(13)
C8 0.0213(11) 0.0234(13) 0.0233(12) 0.0027(10) -0.0007(10) -0.0023(10)
C9 0.0246(11) 0.0267(14) 0.0192(11) 0.0032(10) -0.0004(9) -0.0022(11)
C10 0.0244(12) 0.0391(17) 0.0289(13) 0.0024(12) 0.0044(11) -0.0043(11)
C11 0.0236(13) 0.0482(19) 0.0337(15) 0.0004(13) -0.0013(11) -0.0093(13)
C12 0.0297(13) 0.0403(17) 0.0260(13) -0.0027(12) -0.0027(11) -0.0091(13)
C13 0.0253(12) 0.0297(15) 0.0225(12) 0.0002(11) -0.0001(10) -0.0036(11)
C14 0.0279(13) 0.0323(15) 0.0203(12) -0.0045(11) 0.0002(10) -0.0036(11)
C15 0.0284(12) 0.0214(13) 0.0193(11) -0.0003(10) 0.0015(10) -0.0048(10)
C16 0.0369(14) 0.0230(14) 0.0207(12) -0.0040(10) 0.0064(11) -0.0050(11)
C17 0.0340(14) 0.0222(14) 0.0257(13) -0.0010(10) 0.0082(11) 0.0012(11)
C18 0.0254(12) 0.0195(13) 0.0229(12) 0.0019(10) 0.0010(10) -0.0003(10)
C19 0.0253(12) 0.0155(12) 0.0205(11) -0.0001(9) 0.0037(9) -0.0043(10)
C20 0.0227(11) 0.0196(13) 0.0214(11) 0.0007(9) 0.0036(9) -0.0019(10)
C21 0.0386(16) 0.048(2) 0.0306(15) -0.0136(14) -0.0003(12) -0.0081(14)
C22 0.0322(14) 0.0413(18) 0.0276(13) 0.0046(12) 0.0036(11) 0.0032(13)
C23 0.0247(12) 0.0390(17) 0.0195(12) -0.0005(11) 0.0033(10) -0.0023(12)
C24 0.0395(15) 0.0437(19) 0.0270(13) 0.0007(13) 0.0024(12) -0.0117(14)
C25 0.0470(18) 0.073(3) 0.0254(14) 0.0001(15) 0.0061(13) -0.0292(19)
C26 0.0328(16) 0.095(3) 0.0361(17) -0.0130(19) 0.0124(14) -0.0116(19)
C27 0.0338(16) 0.077(3) 0.051(2) -0.0081(19) 0.0135(15) 0.0138(17)
C28 0.0318(15) 0.048(2) 0.0370(16) 0.0014(14) 0.0104(12) 0.0075(14)
C29 0.0246(12) 0.0259(14) 0.0260(13) 0.0040(11) 0.0057(10) 0.0038(11)
C30 0.0435(16) 0.0325(17) 0.0356(16) 0.0021(13) -0.0011(13) -0.0036(14)
C31 0.055(2) 0.0302(17) 0.057(2) 0.0000(15) -0.0004(16) -0.0111(16)
C32 0.0510(19) 0.0314(17) 0.063(2) 0.0169(16) 0.0104(17) -0.0034(15)
C33 0.063(2) 0.045(2) 0.0422(18) 0.0216(16) 0.0009(16) 0.0006(18)
C34 0.0521(18) 0.0353(18) 0.0302(15) 0.0078(13) -0.0010(13) -0.0023(15)
C35 0.0255(12) 0.0187(13) 0.0177(11) -0.0004(9) 0.0030(9) 0.0004(10)
C36 0.0271(12) 0.0219(14) 0.0231(12) -0.0009(10) 0.0022(10) -0.0027(10)
C37 0.0254(13) 0.0361(17) 0.0303(14) -0.0032(12) -0.0007(11) -0.0058(12)
C38 0.0297(14) 0.0354(17) 0.0287(14) -0.0004(12) -0.0020(11) 0.0075(12)
C39 0.0391(15) 0.0224(14) 0.0302(14) 0.0031(11) 0.0036(12) 0.0046(12)
C40 0.0285(13) 0.0198(13) 0.0246(12) 0.0015(10) 0.0037(10) -0.0015(10)
C41 0.0192(11) 0.0157(12) 0.0247(12) 0.0015(9) 0.0021(9) -0.0013(9)
C42 0.0349(14) 0.0206(14) 0.0239(12) -0.0013(10) 0.0009(11) -0.0026(11)
C43 0.0409(15) 0.0218(15) 0.0331(15) -0.0048(11) 0.0014(12) -0.0045(12)
C44 0.0469(17) 0.0182(14) 0.0400(16) 0.0039(12) 0.0030(13) -0.0054(13)
C45 0.0484(17) 0.0238(15) 0.0294(14) 0.0081(11) 0.0041(12) -0.0019(13)
C46 0.0366(14) 0.0220(14) 0.0247(13) -0.0014(10) 0.0056(11) -0.0028(11)
Cl1 0.139(3) 0.213(4) 0.165(3) 0.000 -0.082(3) 0.000
Cl2 0.0875(19) 0.171(4) 0.0851(19) 0.012(2) -0.0098(16) 0.002(2)
C51 0.109(9) 0.32(2) 0.261(18) 0.089(15) -0.026(10) -0.027(11)

loop_
_atom_type_symbol
_atom_type_description
_atom_type_scat_dispersion_real
_atom_type_scat_dispersion_imag
_atom_type_scat_source
C C 0.0033 0.0016 'International Tables Vol C Tables 4.2.6.8 and 6.1.1.4'
H H 0.0000 0.0000 'International Tables Vol C Tables 4.2.6.8 and 6.1.1.4'
F F 0.0171 0.0103 'International Tables Vol C Tables 4.2.6.8 and 6.1.1.4'
O O 0.0106 0.0060 'International Tables Vol C Tables 4.2.6.8 and 6.1.1.4'
P P 0.1023 0.0942 'International Tables Vol C Tables 4.2.6.8 and 6.1.1.4'
Pd Pd -0.9988 1.0072 'International Tables Vol C Tables 4.2.6.8 and 6.1.1.4'
Cl Cl 0.1484 0.1585 'International Tables Vol C Tables 4.2.6.8 and 6.1.1.4'

loop_
_geom_angle_atom_site_label_1
_geom_angle_atom_site_label_2
_geom_angle_atom_site_label_3
_geom_angle
_geom_angle_site_symmetry_1
_geom_angle_site_symmetry_3
C2 Pd1 C1 82.28(11) . .
C2 Pd1 P2 87.16(7) . .
C1 Pd1 P2 153.52(9) . .
C2 Pd1 P1 166.94(8) . .
C1 Pd1 P1 92.87(8) . .
P2 Pd1 P1 102.07(2) . .
C29 P1 C23 103.23(12) . .
C29 P1 C9 103.03(12) . .
C23 P1 C9 98.13(11) . .
C29 P1 Pd1 114.42(9) . .
C23 P1 Pd1 113.48(9) . .
C9 P1 Pd1 121.88(9) . .
C41 P2 C35 103.01(11) . .
C41 P2 C19 104.68(11) . .
C35 P2 C19 99.47(11) . .
C41 P2 Pd1 99.07(8) . .
C35 P2 Pd1 116.33(7) . .
C19 P2 Pd1 130.80(8) . .
C20 O1 C8 113.65(19) . .
F1 C1 F2 104.9(3) . .
F1 C1 F3 101.5(2) . .
F2 C1 F3 102.8(2) . .
F1 C1 Pd1 114.03(19) . .
F2 C1 Pd1 116.3(2) . .
F3 C1 Pd1 115.58(18) . .
C7 C2 C3 118.0(3) . .
C7 C2 Pd1 115.9(2) . .
C3 C2 Pd1 126.1(2) . .
C4 C3 C2 120.9(3) . .
C5 C4 C3 120.3(3) . .
C4 C5 C6 119.7(3) . .
C5 C6 C7 120.3(3) . .
C2 C7 C6 120.7(3) . .
C13 C8 O1 120.1(2) . .
C13 C8 C9 124.9(2) . .
O1 C8 C9 115.0(2) . .
C8 C9 C10 116.3(2) . .
C8 C9 P1 118.54(19) . .
C10 C9 P1 125.10(19) . .
C11 C10 C9 120.6(2) . .
C10 C11 C12 121.0(2) . .
C11 C12 C13 120.4(3) . .
C8 C13 C12 116.7(2) . .
C8 C13 C14 118.0(2) . .
C12 C13 C14 125.1(2) . .
C15 C14 C21 111.6(2) . .
C15 C14 C13 106.5(2) . .
C21 C14 C13 112.2(2) . .
C15 C14 C22 108.9(2) . .
C21 C14 C22 109.3(2) . .
C13 C14 C22 108.2(2) . .
C20 C15 C16 116.8(2) . .
C20 C15 C14 117.9(2) . .
C16 C15 C14 125.3(2) . .
C17 C16 C15 120.5(2) . .
C16 C17 C18 121.2(2) . .
C17 C18 C19 120.2(2) . .
C20 C19 C18 116.7(2) . .
C20 C19 P2 118.27(18) . .
C18 C19 P2 124.91(19) . .
O1 C20 C19 115.0(2) . .
O1 C20 C15 120.5(2) . .
C19 C20 C15 124.5(2) . .
C28 C23 C24 119.5(3) . .
C28 C23 P1 122.2(2) . .
C24 C23 P1 118.2(2) . .
C23 C24 C25 119.4(3) . .
C26 C25 C24 120.6(3) . .
C27 C26 C25 119.8(3) . .
C26 C27 C28 120.8(3) . .
C23 C28 C27 119.9(3) . .
C30 C29 C34 118.2(3) . .
C30 C29 P1 118.7(2) . .
C34 C29 P1 123.1(2) . .
C29 C30 C31 120.7(3) . .
C32 C31 C30 120.6(3) . .
C33 C32 C31 119.0(3) . .
C32 C33 C34 120.8(3) . .
C33 C34 C29 120.8(3) . .
C36 C35 C40 118.5(2) . .
C36 C35 P2 122.57(19) . .
C40 C35 P2 118.91(18) . .
C37 C36 C35 120.3(2) . .
C38 C37 C36 120.9(3) . .
C37 C38 C39 119.3(3) . .
C40 C39 C38 120.4(3) . .
C39 C40 C35 120.5(2) . .
C46 C41 C42 118.7(2) . .
C46 C41 P2 123.38(19) . .
C42 C41 P2 117.87(18) . .
C43 C42 C41 120.5(2) . .
C42 C43 C44 120.1(3) . .
C45 C44 C43 120.0(3) . .
C44 C45 C46 120.4(3) . .
C45 C46 C41 120.2(2) . .
C51' Cl1 C51' 94(3) 2_554 .
C51' Cl1 C51 152.2(17) 2_554 .
C51' Cl1 C51 59.6(14) . .
C51' Cl1 C51 59.6(14) 2_554 2_554
C51' Cl1 C51 152.2(17) . 2_554
C51 Cl1 C51 147.8(15) . 2_554
C51 Cl2 C51' 49.8(9) . .
C51' C51 Cl2 71.8(13) . .
C51' C51 Cl1 41.1(10) . .
Cl2 C51 Cl1 112.1(11) . .
Cl1 C51' C51 79.3(17) . .
Cl1 C51' C51' 43.1(14) . 2_554
C51 C51' C51' 121.8(14) . 2_554
Cl1 C51' Cl2 136(2) . .
C51 C51' Cl2 58.4(12) . .
C51' C51' Cl2 164(2) 2_554 .

loop_
_geom_bond_atom_site_label_1
_geom_bond_atom_site_label_2
_geom_bond_distance
_geom_bond_site_symmetry_2
Pd1 C2 2.035(3) .
Pd1 C1 2.059(3) .
Pd1 P2 2.4228(6) .
Pd1 P1 2.4660(7) .
P1 C29 1.829(3) .
P1 C23 1.833(2) .
P1 C9 1.840(3) .
P2 C41 1.820(2) .
P2 C35 1.830(3) .
P2 C19 1.835(2) .
F1 C1 1.353(4) .
F2 C1 1.356(4) .
F3 C1 1.374(3) .
O1 C20 1.381(3) .
O1 C8 1.388(3) .
C2 C7 1.388(4) .
C2 C3 1.395(4) .
C3 C4 1.392(4) .
C4 C5 1.373(5) .
C5 C6 1.375(5) .
C6 C7 1.401(4) .
C8 C13 1.385(3) .
C8 C9 1.390(3) .
C9 C10 1.400(3) .
C10 C11 1.385(4) .
C11 C12 1.386(4) .
C12 C13 1.397(3) .
C13 C14 1.533(3) .
C14 C15 1.523(4) .
C14 C21 1.528(4) .
C14 C22 1.542(4) .
C15 C20 1.389(3) .
C15 C16 1.398(4) .
C16 C17 1.383(4) .
C17 C18 1.388(3) .
C18 C19 1.403(3) .
C19 C20 1.389(3) .
C23 C28 1.382(4) .
C23 C24 1.389(4) .
C24 C25 1.400(4) .
C25 C26 1.370(5) .
C26 C27 1.364(5) .
C27 C28 1.392(4) .
C29 C30 1.383(4) .
C29 C34 1.384(4) .
C30 C31 1.385(4) .
C31 C32 1.374(5) .
C32 C33 1.369(5) .
C33 C34 1.382(4) .
C35 C36 1.391(3) .
C35 C40 1.400(3) .
C36 C37 1.386(4) .
C37 C38 1.377(4) .
C38 C39 1.384(4) .
C39 C40 1.383(4) .
C41 C46 1.391(3) .
C41 C42 1.402(3) .
C42 C43 1.379(4) .
C43 C44 1.386(4) .
C44 C45 1.374(4) .
C45 C46 1.390(4) .
Cl1 C51' 1.06(2) 2_554
Cl1 C51' 1.06(2) .
Cl1 C51 1.582(16) .
Cl1 C51 1.582(16) 2_554
Cl2 C51 1.548(18) .
Cl2 C51' 1.73(2) .
C51 C51' 1.39(3) .
C51' C51' 1.55(5) 2_554

loop_
_geom_torsion_atom_site_label_1
_geom_torsion_atom_site_label_2
_geom_torsion_atom_site_label_3
_geom_torsion_atom_site_label_4
_geom_torsion
_geom_torsion_site_symmetry_1
_geom_torsion_site_symmetry_4
C2 Pd1 P1 C29 158.0(3) . .
C1 Pd1 P1 C29 90.25(13) . .
P2 Pd1 P1 C29 -67.76(9) . .
C2 Pd1 P1 C23 39.8(3) . .
C1 Pd1 P1 C23 -27.87(14) . .
P2 Pd1 P1 C23 174.13(10) . .
C2 Pd1 P1 C9 -77.0(3) . .
C1 Pd1 P1 C9 -144.73(13) . .
P2 Pd1 P1 C9 57.27(9) . .
C2 Pd1 P2 C41 -120.00(11) . .
C1 Pd1 P2 C41 -53.6(2) . .
P1 Pd1 P2 C41 69.32(8) . .
C2 Pd1 P2 C35 -10.53(12) . .
C1 Pd1 P2 C35 55.8(2) . .
P1 Pd1 P2 C35 178.79(9) . .
C2 Pd1 P2 C19 121.52(13) . .
C1 Pd1 P2 C19 -172.1(2) . .
P1 Pd1 P2 C19 -49.16(11) . .
C2 Pd1 C1 F1 51.8(2) . .
P2 Pd1 C1 F1 -15.6(4) . .
P1 Pd1 C1 F1 -140.3(2) . .
C2 Pd1 C1 F2 -70.4(2) . .
P2 Pd1 C1 F2 -137.78(19) . .
P1 Pd1 C1 F2 97.5(2) . .
C2 Pd1 C1 F3 168.9(2) . .
P2 Pd1 C1 F3 101.5(2) . .
P1 Pd1 C1 F3 -23.2(2) . .
C1 Pd1 C2 C7 102.0(2) . .
P2 Pd1 C2 C7 -102.38(19) . .
P1 Pd1 C2 C7 33.1(5) . .
C1 Pd1 C2 C3 -81.4(2) . .
P2 Pd1 C2 C3 74.2(2) . .
P1 Pd1 C2 C3 -150.3(2) . .
C7 C2 C3 C4 2.7(4) . .
Pd1 C2 C3 C4 -173.8(2) . .
C2 C3 C4 C5 -0.8(4) . .
C3 C4 C5 C6 -1.5(4) . .
C4 C5 C6 C7 1.8(4) . .
C3 C2 C7 C6 -2.5(4) . .
Pd1 C2 C7 C6 174.4(2) . .
C5 C6 C7 C2 0.2(4) . .
C20 O1 C8 C13 -36.2(3) . .
C20 O1 C8 C9 144.0(2) . .
C13 C8 C9 C10 -0.3(4) . .
O1 C8 C9 C10 179.5(2) . .
C13 C8 C9 P1 -179.3(2) . .
O1 C8 C9 P1 0.4(3) . .
C29 P1 C9 C8 74.0(2) . .
C23 P1 C9 C8 179.7(2) . .
Pd1 P1 C9 C8 -56.0(2) . .
C29 P1 C9 C10 -104.9(2) . .
C23 P1 C9 C10 0.7(3) . .
Pd1 P1 C9 C10 125.0(2) . .
C8 C9 C10 C11 1.0(4) . .
P1 C9 C10 C11 -180.0(2) . .
C9 C10 C11 C12 -0.6(5) . .
C10 C11 C12 C13 -0.7(5) . .
O1 C8 C13 C12 179.3(2) . .
C9 C8 C13 C12 -0.9(4) . .
O1 C8 C13 C14 -3.7(4) . .
C9 C8 C13 C14 176.0(2) . .
C11 C12 C13 C8 1.4(4) . .
C11 C12 C13 C14 -175.3(3) . .
C8 C13 C14 C15 37.8(3) . .
C12 C13 C14 C15 -145.5(3) . .
C8 C13 C14 C21 160.3(3) . .
C12 C13 C14 C21 -23.1(4) . .
C8 C13 C14 C22 -79.1(3) . .
C12 C13 C14 C22 97.6(3) . .
C21 C14 C15 C20 -158.4(2) . .
C13 C14 C15 C20 -35.6(3) . .
C22 C14 C15 C20 80.9(3) . .
C21 C14 C15 C16 23.5(4) . .
C13 C14 C15 C16 146.3(2) . .
C22 C14 C15 C16 -97.3(3) . .
C20 C15 C16 C17 -1.0(4) . .
C14 C15 C16 C17 177.2(2) . .
C15 C16 C17 C18 1.9(4) . .
C16 C17 C18 C19 0.2(4) . .
C17 C18 C19 C20 -3.1(3) . .
C17 C18 C19 P2 173.39(19) . .
C41 P2 C19 C20 -76.6(2) . .
C35 P2 C19 C20 177.18(19) . .
Pd1 P2 C19 C20 39.6(2) . .
C41 P2 C19 C18 107.0(2) . .
C35 P2 C19 C18 0.8(2) . .
Pd1 P2 C19 C18 -136.79(18) . .
C8 O1 C20 C19 -141.5(2) . .
C8 O1 C20 C15 38.7(3) . .
C18 C19 C20 O1 -175.6(2) . .
P2 C19 C20 O1 7.7(3) . .
C18 C19 C20 C15 4.2(4) . .
P2 C19 C20 C15 -172.55(19) . .
C16 C15 C20 O1 177.6(2) . .
C14 C15 C20 O1 -0.7(3) . .
C16 C15 C20 C19 -2.1(4) . .
C14 C15 C20 C19 179.5(2) . .
C29 P1 C23 C28 12.4(3) . .
C9 P1 C23 C28 -93.1(3) . .
Pd1 P1 C23 C28 136.8(2) . .
C29 P1 C23 C24 -170.6(2) . .
C9 P1 C23 C24 83.9(2) . .
Pd1 P1 C23 C24 -46.2(2) . .
C28 C23 C24 C25 -0.7(4) . .
P1 C23 C24 C25 -177.8(2) . .
C23 C24 C25 C26 -0.1(5) . .
C24 C25 C26 C27 0.9(5) . .
C25 C26 C27 C28 -1.0(5) . .
C24 C23 C28 C27 0.6(4) . .
P1 C23 C28 C27 177.6(2) . .
C26 C27 C28 C23 0.2(5) . .
C23 P1 C29 C30 81.5(2) . .
C9 P1 C29 C30 -176.7(2) . .
Pd1 P1 C29 C30 -42.3(2) . .
C23 P1 C29 C34 -96.6(2) . .
C9 P1 C29 C34 5.1(3) . .
Pd1 P1 C29 C34 139.6(2) . .
C34 C29 C30 C31 0.0(4) . .
P1 C29 C30 C31 -178.2(2) . .
C29 C30 C31 C32 0.1(5) . .
C30 C31 C32 C33 -0.4(5) . .
C31 C32 C33 C34 0.6(5) . .
C32 C33 C34 C29 -0.5(5) . .
C30 C29 C34 C33 0.2(4) . .
P1 C29 C34 C33 178.3(3) . .
C41 P2 C35 C36 -5.0(2) . .
C19 P2 C35 C36 102.6(2) . .
Pd1 P2 C35 C36 -112.18(19) . .
C41 P2 C35 C40 176.98(19) . .
C19 P2 C35 C40 -75.4(2) . .
Pd1 P2 C35 C40 69.8(2) . .
C40 C35 C36 C37 -1.3(4) . .
P2 C35 C36 C37 -179.30(19) . .
C35 C36 C37 C38 0.8(4) . .
C36 C37 C38 C39 0.4(4) . .
C37 C38 C39 C40 -1.1(4) . .
C38 C39 C40 C35 0.6(4) . .
C36 C35 C40 C39 0.6(4) . .
P2 C35 C40 C39 178.69(19) . .
C35 P2 C41 C46 107.2(2) . .
C19 P2 C41 C46 3.6(2) . .
Pd1 P2 C41 C46 -133.0(2) . .
C35 P2 C41 C42 -74.0(2) . .
C19 P2 C41 C42 -177.58(19) . .
Pd1 P2 C41 C42 45.9(2) . .
C46 C41 C42 C43 -0.8(4) . .
P2 C41 C42 C43 -179.8(2) . .
C41 C42 C43 C44 0.5(4) . .
C42 C43 C44 C45 0.4(4) . .
C43 C44 C45 C46 -1.0(5) . .
C44 C45 C46 C41 0.7(4) . .
C42 C41 C46 C45 0.2(4) . .
P2 C41 C46 C45 179.1(2) . .
C51' Cl2 C51 Cl1 8.3(10) . .
C51' Cl1 C51 C51' 19(4) 2_554 .
C51 Cl1 C51 C51' -173.4(15) 2_554 .
C51' Cl1 C51 Cl2 7(3) 2_554 .
C51' Cl1 C51 Cl2 -12.0(15) . .
C51 Cl1 C51 Cl2 174.5(9) 2_554 .
C51' Cl1 C51' C51 -171.3(19) 2_554 .
C51 Cl1 C51' C51 172.5(17) 2_554 .
C51 Cl1 C51' C51' 171.3(19) . 2_554
C51 Cl1 C51' C51' -16(4) 2_554 2_554
C51' Cl1 C51' Cl2 -157(3) 2_554 .
C51 Cl1 C51' Cl2 14.5(18) . .
C51 Cl1 C51' Cl2 -173.0(12) 2_554 .
Cl2 C51 C51' Cl1 168.3(14) . .
Cl2 C51 C51' C51' 161(3) . 2_554
Cl1 C51 C51' C51' -7.0(15) . 2_554
Cl1 C51 C51' Cl2 -168.3(14) . .
C51 Cl2 C51' Cl1 -17(2) . .
C51 Cl2 C51' C51' -96(3) . 2_554
